data_4102076
loop_
_publ_author_name
'Phoebe K. Allan'
'Bo Xiao'
'Simon J. Teat'
'Jason W. Knight'
'Russell E. Morris'

_publ_section_title
;
 In Situ Single-Crystal Diffraction Studies of the Structural Transition
 of Metal-Organic Framework Copper 5-Sulfoisophthalate, Cu-SIP-3
;
_journal_name_full 'Journal of the American Chemical Society'
_journal_page_first 3605
_journal_page_last 3611
_journal_paper_doi 10.1021/ja910600b
_journal_volume 132
_journal_year 2010
_chemical_formula_sum 'C8 H3 Cu2 O10.72 S'
_chemical_formula_weight 429.75
_chemical_name_systematic
;
 ?
;
_space_group_IT_number 14
_symmetry_cell_setting monoclinic
_symmetry_space_group_name_Hall '-P 2yn'
_symmetry_space_group_name_H-M 'P 1 21/n 1'
_atom_sites_solution_hydrogens geom
_atom_sites_solution_primary direct
_atom_sites_solution_secondary difmap
_audit_creation_method SHELXL-97
_audit_update_record
;
2009-09-25 # Formatted by publCIF
;
_cell_angle_alpha 90.00
_cell_angle_beta 94.337(4)
_cell_angle_gamma 90.00
_cell_formula_units_Z 4
_cell_length_a 7.3354(19)
_cell_length_b 18.140(4)
_cell_length_c 10.179(3)
_cell_measurement_reflns_used 8632
_cell_measurement_temperature 325(2)
_cell_measurement_theta_max 33.1
_cell_measurement_theta_min 3.3
_cell_volume 1350.6(6)
_computing_structure_refinement 'SHELXL-97 (Sheldrick, 1997)'
_diffrn_ambient_temperature 325(2)
_diffrn_detector_area_resol_mean -
_diffrn_measured_fraction_theta_full 0.996
_diffrn_measured_fraction_theta_max 0.996
_diffrn_measurement_device_type 'Bruker AXS APEXII'
_diffrn_measurement_method -
_diffrn_radiation_monochromator 'Si(111) crystal'
_diffrn_radiation_source synchrotron
_diffrn_radiation_type synchrotron
_diffrn_radiation_wavelength 0.77490
_diffrn_reflns_av_R_equivalents 0.0412
_diffrn_reflns_av_sigmaI/netI 0.0547
_diffrn_reflns_limit_h_max 9
_diffrn_reflns_limit_h_min -9
_diffrn_reflns_limit_k_max 24
_diffrn_reflns_limit_k_min -19
_diffrn_reflns_limit_l_max 13
_diffrn_reflns_limit_l_min -10
_diffrn_reflns_number 8632
_diffrn_reflns_theta_full 31.32
_diffrn_reflns_theta_max 31.32
_diffrn_reflns_theta_min 3.27
_diffrn_standards_decay_% -
_diffrn_standards_interval_count -
_diffrn_standards_interval_time -
_diffrn_standards_number -
_exptl_absorpt_coefficient_mu 3.359
_exptl_absorpt_correction_type none
_exptl_crystal_colour blue
_exptl_crystal_density_diffrn 2.136
_exptl_crystal_density_method 'not measured'
_exptl_crystal_description 'Block, well formed'
_exptl_crystal_F_000 852
_exptl_crystal_size_max 0.1
_exptl_crystal_size_mid 0.07
_exptl_crystal_size_min 0.03
_refine_diff_density_max 1.895
_refine_diff_density_min -1.074
_refine_diff_density_rms 0.133
_refine_ls_extinction_method none
_refine_ls_goodness_of_fit_ref 1.063
_refine_ls_hydrogen_treatment constr
_refine_ls_matrix_type full
_refine_ls_number_parameters 202
_refine_ls_number_reflns 3412
_refine_ls_number_restraints 0
_refine_ls_restrained_S_all 1.063
_refine_ls_R_factor_all 0.0645
_refine_ls_R_factor_gt 0.0507
_refine_ls_shift/su_max 8.098
_refine_ls_shift/su_mean 0.040
_refine_ls_structure_factor_coef Fsqd
_refine_ls_weighting_details 'calc w=1/[\s^2^(Fo^2^)+(0.1000P)^2^+0.0000P] where P=(Fo^2^+2Fc^2^)/3'
_refine_ls_weighting_scheme calc
_refine_ls_wR_factor_gt 0.1510
_refine_ls_wR_factor_ref 0.1600
_reflns_number_gt 2723
_reflns_number_total 3412
_reflns_threshold_expression >2sigma(I)
_cod_data_source_file ja910600b_315K.cif
_cod_data_source_block als47_2_3
_cod_original_sg_symbol_H-M 'P 21/n'
_cod_database_code 4102076

loop_
_symmetry_equiv_pos_as_xyz
'x, y, z'
'-x+1/2, y+1/2, -z+1/2'
'-x, -y, -z'
'x-1/2, -y-1/2, z-1/2'

loop_
_atom_site_label
_atom_site_type_symbol
_atom_site_fract_x
_atom_site_fract_y
_atom_site_fract_z
_atom_site_U_iso_or_equiv
_atom_site_adp_type
_atom_site_occupancy
_atom_site_symmetry_multiplicity
_atom_site_calc_flag
_atom_site_refinement_flags
_atom_site_disorder_assembly
_atom_site_disorder_group
Cu1 Cu 0.13457(8) 0.09449(3) 0.78304(5) 0.02738(18) Uani 1 1 d . . .
Cu2 Cu -0.04321(7) 0.06850(3) 1.06845(5) 0.02700(18) Uani 1 1 d . . .
S3 S 0.12060(15) 0.43463(7) 1.30905(11) 0.0290(3) Uani 1 1 d . . .
O1 O 0.0526(5) 0.16804(18) 1.0856(3) 0.0361(8) Uani 1 1 d . . .
O2 O 0.1294(4) 0.03479(17) 0.9426(3) 0.0245(6) Uani 1 1 d . . .
O3 O 0.1588(5) 0.01353(19) 0.6633(3) 0.0386(8) Uani 1 1 d . . .
O4 O 0.1188(5) 0.18607(18) 0.8748(3) 0.0370(8) Uani 1 1 d . . .
O5 O 0.1297(8) 0.5128(3) 1.2981(4) 0.0720(16) Uani 1 1 d . . .
O6 O -0.1856(6) 0.0896(2) 1.2141(4) 0.0426(9) Uani 1 1 d . . .
O7 O -0.2263(6) 0.0973(3) 0.8879(4) 0.0551(12) Uani 1 1 d . . .
O8 O -0.0492(5) 0.4073(3) 1.3549(4) 0.0538(12) Uani 1 1 d . . .
C1 C 0.1385(6) 0.3959(2) 1.1504(4) 0.0275(9) Uani 1 1 d . . .
C2 C 0.2290(6) 0.4050(2) 0.9309(5) 0.0287(9) Uani 1 1 d . . .
C3 C 0.1964(6) 0.3300(2) 0.9139(4) 0.0314(10) Uani 1 1 d . . .
H3 H 0.2176 0.3077 0.8341 0.038 Uiso 1 1 calc R . .
C4 C 0.1321(6) 0.2876(2) 1.0152(4) 0.0281(9) Uani 1 1 d . . .
C5 C 0.0980(6) 0.2071(2) 0.9909(4) 0.0286(9) Uani 1 1 d . . .
C6 C 0.1040(6) 0.3208(3) 1.1349(4) 0.0302(9) Uani 1 1 d . . .
H6 H 0.0627 0.2932 1.2038 0.036 Uiso 1 1 calc R . .
C7 C 0.1991(6) 0.4387(2) 1.0496(4) 0.0292(9) Uani 1 1 d . . .
H7 H 0.2194 0.4889 1.0614 0.035 Uiso 1 1 calc R . .
C8 C 0.1987(6) -0.0534(3) 0.6821(5) 0.0302(9) Uani 1 1 d . . .
O9W O 0.1181(7) 0.1556(2) 0.6226(4) 0.0592(17) Uani 1.000(15) 1 d . . .
O10W O 0.0392(9) 0.3010(3) 0.5870(6) 0.089(3) Uani 0.985(18) 1 d P . .
O11W O 0.2147(11) 0.1337(5) 0.3639(7) 0.082(3) Uani 0.732(18) 1 d P . .

loop_
_atom_site_aniso_label
_atom_site_aniso_U_11
_atom_site_aniso_U_22
_atom_site_aniso_U_33
_atom_site_aniso_U_23
_atom_site_aniso_U_13
_atom_site_aniso_U_12
Cu1 0.0471(3) 0.0154(3) 0.0212(3) -0.0008(2) 0.0130(2) 0.0018(2)
Cu2 0.0472(3) 0.0149(3) 0.0213(3) -0.00135(19) 0.0184(2) -0.0034(2)
S3 0.0401(5) 0.0255(6) 0.0225(5) -0.0059(4) 0.0091(4) 0.0012(4)
O1 0.069(2) 0.0158(16) 0.0254(16) -0.0002(13) 0.0177(15) -0.0120(15)
O2 0.0364(14) 0.0159(15) 0.0230(15) 0.0009(12) 0.0143(11) 0.0002(11)
O3 0.072(2) 0.0199(18) 0.0256(17) -0.0037(13) 0.0120(16) 0.0122(15)
O4 0.073(2) 0.0152(16) 0.0258(16) -0.0049(13) 0.0216(16) -0.0031(15)
O5 0.150(5) 0.025(2) 0.044(3) -0.0145(19) 0.029(3) -0.004(2)
O6 0.072(2) 0.0208(17) 0.039(2) -0.0003(15) 0.0364(18) 0.0026(16)
O7 0.057(2) 0.057(3) 0.048(2) 0.025(2) -0.0190(19) -0.0160(19)
O8 0.0410(19) 0.085(4) 0.037(2) -0.016(2) 0.0132(16) -0.0035(19)
C1 0.043(2) 0.019(2) 0.022(2) -0.0042(16) 0.0131(17) -0.0013(17)
C2 0.044(2) 0.019(2) 0.025(2) 0.0017(17) 0.0146(18) -0.0031(17)
C3 0.054(3) 0.018(2) 0.024(2) 0.0017(18) 0.0180(19) 0.0005(19)
C4 0.050(2) 0.016(2) 0.020(2) -0.0010(16) 0.0114(18) -0.0033(17)
C5 0.048(2) 0.017(2) 0.023(2) 0.0007(17) 0.0147(18) -0.0045(17)
C6 0.051(2) 0.021(2) 0.021(2) 0.0003(17) 0.0177(18) -0.0043(18)
C7 0.049(2) 0.016(2) 0.025(2) 0.0013(17) 0.0143(19) 0.0001(17)
C8 0.046(2) 0.020(2) 0.027(2) -0.0058(17) 0.0144(18) 0.0011(17)
O9W 0.108(4) 0.036(3) 0.035(2) 0.0018(18) 0.017(2) 0.012(2)
O10W 0.124(5) 0.057(4) 0.079(4) 0.022(3) -0.027(3) -0.018(3)
O11W 0.097(6) 0.107(8) 0.042(4) 0.004(4) 0.009(3) 0.010(5)

loop_
_atom_type_symbol
_atom_type_description
_atom_type_scat_dispersion_real
_atom_type_scat_dispersion_imag
_atom_type_scat_source
C C 0.0033 0.0016 'International Tables Vol C Tables 4.2.6.8 and 6.1.1.4'
H H 0.0000 0.0000 'International Tables Vol C Tables 4.2.6.8 and 6.1.1.4'
O O 0.0106 0.0060 'International Tables Vol C Tables 4.2.6.8 and 6.1.1.4'
S S 0.1246 0.1234 'International Tables Vol C Tables 4.2.6.8 and 6.1.1.4'
Cu Cu 0.3201 1.2651 'International Tables Vol C Tables 4.2.6.8 and 6.1.1.4'

loop_
_geom_angle_atom_site_label_1
_geom_angle_atom_site_label_2
_geom_angle_atom_site_label_3
_geom_angle
_geom_angle_site_symmetry_1
_geom_angle_site_symmetry_3
_geom_angle_publ_flag
O4 Cu1 O3 169.46(15) . . ?
O4 Cu1 O2 93.99(13) . . ?
O3 Cu1 O2 96.42(14) . . ?
O4 Cu1 O9W 85.06(16) . . ?
O3 Cu1 O9W 84.70(17) . . ?
O2 Cu1 O9W 175.33(17) . . ?
O4 Cu1 O8 87.41(17) . 4_665 ?
O3 Cu1 O8 92.86(17) . 4_665 ?
O2 Cu1 O8 79.45(13) . 4_665 ?
O9W Cu1 O8 105.05(18) . 4_665 ?
O6 Cu2 O1 87.65(15) . . ?
O6 Cu2 O2 169.23(16) . . ?
O1 Cu2 O2 95.84(14) . . ?
O6 Cu2 O2 92.46(14) . 3_557 ?
O1 Cu2 O2 176.87(14) . 3_557 ?
O2 Cu2 O2 83.51(12) . 3_557 ?
O6 Cu2 O7 105.00(19) . . ?
O1 Cu2 O7 92.71(16) . . ?
O2 Cu2 O7 85.06(16) . . ?
O2 Cu2 O7 90.28(14) 3_557 . ?
O6 Cu2 Cu2 133.25(11) . 3_557 ?
O1 Cu2 Cu2 137.67(11) . 3_557 ?
O2 Cu2 Cu2 41.92(9) . 3_557 ?
O2 Cu2 Cu2 41.60(8) 3_557 3_557 ?
O7 Cu2 Cu2 86.89(14) . 3_557 ?
O5 S3 O8 114.3(3) . . ?
O5 S3 O7 113.7(3) . 4_666 ?
O8 S3 O7 109.5(3) . 4_666 ?
O5 S3 C1 108.4(2) . . ?
O8 S3 C1 106.4(2) . . ?
O7 S3 C1 103.8(2) 4_666 . ?
C5 O1 Cu2 124.7(3) . . ?
Cu1 O2 Cu2 115.04(15) . . ?
Cu1 O2 Cu2 120.25(15) . 3_557 ?
Cu2 O2 Cu2 96.49(12) . 3_557 ?
C8 O3 Cu1 132.1(3) . . ?
C5 O4 Cu1 137.4(3) . . ?
C8 O6 Cu2 128.9(3) 3_557 . ?
S3 O7 Cu2 138.4(3) 4_565 . ?
S3 O8 Cu1 138.3(3) . 4_566 ?
C7 C1 C6 122.0(4) . . ?
C7 C1 S3 120.1(3) . . ?
C6 C1 S3 117.7(3) . . ?
C7 C2 C3 120.2(4) . . ?
C7 C2 C8 122.3(4) . 2_556 ?
C3 C2 C8 117.5(4) . 2_556 ?
C2 C3 C4 120.8(4) . . ?
C6 C4 C3 119.3(4) . . ?
C6 C4 C5 122.2(4) . . ?
C3 C4 C5 118.4(4) . . ?
O4 C5 O1 127.1(4) . . ?
O4 C5 C4 114.8(4) . . ?
O1 C5 C4 118.1(4) . . ?
C4 C6 C1 119.1(4) . . ?
C1 C7 C2 118.6(4) . . ?
O6 C8 O3 126.9(4) 3_557 . ?
O6 C8 C2 115.8(4) 3_557 2_546 ?
O3 C8 C2 117.3(4) . 2_546 ?

loop_
_geom_bond_atom_site_label_1
_geom_bond_atom_site_label_2
_geom_bond_distance
_geom_bond_site_symmetry_2
_geom_bond_publ_flag
Cu1 O4 1.914(3) . ?
Cu1 O3 1.925(3) . ?
Cu1 O2 1.955(3) . ?
Cu1 O9W 1.970(4) . ?
Cu1 O8 2.379(4) 4_665 ?
Cu2 O6 1.916(3) . ?
Cu2 O1 1.941(3) . ?
Cu2 O2 1.966(3) . ?
Cu2 O2 1.978(3) 3_557 ?
Cu2 O7 2.254(4) . ?
Cu2 Cu2 2.9417(12) 3_557 ?
S3 O5 1.425(5) . ?
S3 O8 1.450(4) . ?
S3 O7 1.451(4) 4_666 ?
S3 C1 1.775(4) . ?
O1 C5 1.262(5) . ?
O2 Cu2 1.978(3) 3_557 ?
O3 C8 1.260(6) . ?
O4 C5 1.262(5) . ?
O6 C8 1.253(6) 3_557 ?
O7 S3 1.451(4) 4_565 ?
O8 Cu1 2.379(4) 4_566 ?
C1 C7 1.386(6) . ?
C1 C6 1.392(6) . ?
C2 C7 1.386(6) . ?
C2 C3 1.391(6) . ?
C2 C8 1.505(6) 2_556 ?
C3 C4 1.396(6) . ?
C4 C6 1.389(6) . ?
C4 C5 1.498(6) . ?
C8 O6 1.253(6) 3_557 ?
C8 C2 1.505(6) 2_546 ?
